data_2106774
loop_
_publ_author_name
'Pavlovska, A.'
'Werner, S.'
'Maximov, B.'
'Mill, B.'

_publ_section_title
;
 Pressure-induced phase transitions of piezoelectric single crystals from
 the langasite family: La3 Nb0.5 Ga5.5 O14 and La3 Ta0.5 Ga5.5 O14
;
_journal_name_full 'Acta Crystallographica B (39,1983-)'
_journal_page_first 939
_journal_page_last 947
_journal_volume 58
_journal_year 2002
_chemical_formula_sum 'Ga5.5 La3 Nb0.5 O14'
_chemical_name_systematic 'La3 (Nb0.5 Ga0.5) Ga5 O14'
_space_group_IT_number 5
_symmetry_space_group_name_Hall 'A 2y'
_symmetry_space_group_name_H-M 'A 1 2 1'
_cell_angle_alpha 90
_cell_angle_beta 90
_cell_angle_gamma 90
_cell_formula_units_Z 2
_cell_length_a 5.0236
_cell_length_b 7.956
_cell_length_c 13.78
_cell_volume 550.756
_citation_journal_id_ASTM ASBSDK
_cod_data_source_file Pavlovska_ASBSDK_2002_192.cif
_cod_data_source_block Ga5.5La3Nb0.5O14
_cod_original_cell_volume 550.7557
_cod_original_sg_symbol_Hall 'C 2y (z,y,-x)'
_cod_database_code 2106774

loop_
_symmetry_equiv_pos_as_xyz
x,y,z
-x,y,-z
x,y+1/2,z+1/2
-x,y+1/2,-z+1/2

loop_
_atom_site_label
_atom_site_type_symbol
_atom_site_fract_x
_atom_site_fract_y
_atom_site_fract_z
_atom_site_occupancy
_atom_site_U_iso_or_equiv
O6 O-2 0.207 0.006 0.115 1 0.0
La2 La+3 0 0.4345 0 1 0.0
Ga4 Ga+3 0.502 -0.381 0.3841 1 0.0
O3 O-2 0.387 0.142 0.761 1 0.0
O5 O-2 0.254 -0.123 0.914 1 0.0
Ga2 Ga+3 0.4814 0.498 0.1658 1 0.0
O4 O-2 0.29 0.286 0.145 1 0.0
Ga1 Ga+3 0 0.002 0 0.5 0.0
Nb1 Nb+5 0 0.002 0 0.5 0.0
La1 La+3 0.002 0.2168 0.7825 1 0.0
O2 O-2 0.35 0.64 0.092 1 0.0
O7 O-2 0.736 0.191 0.033 1 0.0
O1 O-2 0.167 0.507 -0.172 1 0.0
Ga3 Ga+3 0.5 0.233 0.5 1 0.0
